data_7244839
loop_
_publ_author_name
'Hatcher, Lauren E.'
'Coulson, Ben A.'

_publ_section_title
;
 Exploring the influence of polymorphism and chromophore co-ligands on
 linkage isomer photoswitching in [Pd(bpy4dca)(NO2)2]
;
_journal_name_full CrystEngComm
_journal_paper_doi 10.1039/D2CE00213B
_journal_year 2022
_chemical_formula_moiety 'C14 H12 N4 O8 Pd'
_chemical_formula_sum 'C14 H12 N4 O8 Pd'
_chemical_formula_weight 470.68
_chemical_name_systematic
;
Dinitro-(dimethyl 2,2'-bipyridine-4,4'-dicarboxylate)palladium(II)
;
_chemical_properties_physical Light-sensitive,Photo-sensitive
_space_group_crystal_system triclinic
_space_group_IT_number 2
_space_group_name_Hall '-P 1'
_space_group_name_H-M_alt 'P -1'
_atom_sites_solution_hydrogens geom
_audit_creation_method SHELXL-2018/3
_audit_update_record
;
2022-02-14 deposited with the CCDC.	2022-03-25 downloaded from the CCDC.
;
_cell_angle_alpha 63.83(2)
_cell_angle_beta 83.510(18)
_cell_angle_gamma 79.336(16)
_cell_formula_units_Z 4
_cell_length_a 8.4584(18)
_cell_length_b 13.867(3)
_cell_length_c 15.643(4)
_cell_measurement_reflns_used 1088
_cell_measurement_temperature 150(2)
_cell_measurement_theta_max 22.9560
_cell_measurement_theta_min 3.7360
_cell_volume 1617.3(7)
_computing_cell_refinement 'CrysAlisPro 1.171.40.67a (Rigaku OD, 2019)'
_computing_data_collection 'CrysAlisPro 1.171.40.67a (Rigaku OD, 2019)'
_computing_data_reduction 'CrysAlisPro 1.171.40.67a (Rigaku OD, 2019)'
_computing_structure_refinement 'SHELXL-2018/3 (Sheldrick, 2018)'
_computing_structure_solution 'SHELXT 2018/2 (Sheldrick, 2018)'
_diffrn_ambient_temperature 150(2)
_diffrn_detector_area_resol_mean 10.3795
_diffrn_measured_fraction_theta_full 0.983
_diffrn_measured_fraction_theta_max 0.977
_diffrn_measurement_device_type 'Xcalibur, Atlas, Gemini ultra'
_diffrn_measurement_method '\w scans'
_diffrn_radiation_type MoK\a
_diffrn_radiation_wavelength 0.71073
_diffrn_reflns_av_R_equivalents 0.1329
_diffrn_reflns_av_unetI/netI 0.2765
_diffrn_reflns_Laue_measured_fraction_full 0.983
_diffrn_reflns_Laue_measured_fraction_max 0.977
_diffrn_reflns_limit_h_max 10
_diffrn_reflns_limit_h_min -10
_diffrn_reflns_limit_k_max 16
_diffrn_reflns_limit_k_min -16
_diffrn_reflns_limit_l_max 18
_diffrn_reflns_limit_l_min -18
_diffrn_reflns_number 6259
_diffrn_reflns_point_group_measured_fraction_full 0.983
_diffrn_reflns_point_group_measured_fraction_max 0.977
_diffrn_reflns_theta_full 25.242
_diffrn_reflns_theta_max 25.394
_diffrn_reflns_theta_min 3.364
_diffrn_source 'fine-focus sealed X-ray tube'
_diffrn_source_type 'Enhance (Mo) X-ray Source'
_exptl_absorpt_coefficient_mu 1.204
_exptl_absorpt_correction_T_max 1.00000
_exptl_absorpt_correction_T_min 0.59971
_exptl_absorpt_correction_type multi-scan
_exptl_absorpt_process_details
;
CrysAlisPro 1.171.41.107a (Rigaku Oxford Diffraction, 2021)
Empirical absorption correction using spherical harmonics,
implemented in SCALE3 ABSPACK scaling algorithm.
;
_exptl_crystal_colour yellow
_exptl_crystal_density_diffrn 1.933
_exptl_crystal_description needle
_exptl_crystal_F_000 936
_exptl_crystal_recrystallization_method 'Re-crystallisation from solvent: Acetonitrile/water'
_exptl_crystal_size_max 0.25
_exptl_crystal_size_mid 0.05
_exptl_crystal_size_min 0.02
_refine_diff_density_max 1.963
_refine_diff_density_min -1.531
_refine_diff_density_rms 0.313
_refine_ls_extinction_method none
_refine_ls_goodness_of_fit_ref 0.938
_refine_ls_hydrogen_treatment constr
_refine_ls_matrix_type full
_refine_ls_number_parameters 484
_refine_ls_number_reflns 6259
_refine_ls_number_restraints 516
_refine_ls_restrained_S_all 0.903
_refine_ls_R_factor_all 0.2212
_refine_ls_R_factor_gt 0.1107
_refine_ls_shift/su_max 0.000
_refine_ls_shift/su_mean 0.000
_refine_ls_structure_factor_coef Fsqd
_refine_ls_weighting_details 'w=1/[\s^2^(Fo^2^)+(0.2000P)^2^] where P=(Fo^2^+2Fc^2^)/3'
_refine_ls_weighting_scheme calc
_refine_ls_wR_factor_gt 0.2895
_refine_ls_wR_factor_ref 0.3512
_reflns_Friedel_coverage 0.000
_reflns_number_gt 2446
_reflns_number_total 6259
_reflns_threshold_expression 'I > 2\s(I)'
_cod_data_source_file d2ce00213b2.cif
_cod_data_source_block Poly1_4h-470nm_150K
_cod_original_cell_volume 1617.2(7)
_cod_database_code 7244839
_shelx_shelxl_version_number 2018/3
_shelx_space_group_comment
;
The symmetry employed for this shelxl refinement is uniquely defined
by the following loop, which should always be used as a source of
symmetry information in preference to the above space-group names.
They are only intended as comments.
;

loop_
_space_group_symop_operation_xyz
'x, y, z'
'-x, -y, -z'

loop_
_atom_site_label
_atom_site_type_symbol
_atom_site_fract_x
_atom_site_fract_y
_atom_site_fract_z
_atom_site_U_iso_or_equiv
_atom_site_adp_type
_atom_site_occupancy
_atom_site_site_symmetry_order
_atom_site_calc_flag
_atom_site_refinement_flags_posn
_atom_site_refinement_flags_adp
_atom_site_refinement_flags_occupancy
_atom_site_disorder_assembly
_atom_site_disorder_group
Pd1 Pd 0.5476(3) 0.42443(18) 0.26149(14) 0.0535(7) Uani 1 1 d . . . . .
O5 O 0.224(2) 0.0390(13) 0.6713(11) 0.044(4) Uani 1 1 d . . . . .
O6 O 0.180(2) 0.1785(14) 0.7106(11) 0.044(3) Uani 1 1 d . . . . .
O7 O 0.463(2) 0.0038(15) 0.1480(12) 0.060(5) Uani 1 1 d . . . . .
O8 O 0.397(2) -0.0661(13) 0.3033(11) 0.037(3) Uani 1 1 d . . . . .
N3 N 0.522(3) 0.2911(17) 0.2451(14) 0.045(2) Uani 1 1 d . . . . .
N4 N 0.429(2) 0.3430(16) 0.3834(13) 0.037(2) Uani 1 1 d . . . . .
C1 C 0.389(3) 0.3762(18) 0.4565(14) 0.027(3) Uani 1 1 d . . . . .
H1 H 0.405760 0.446788 0.444974 0.032 Uiso 1 1 calc R U . . .
C2 C 0.327(3) 0.3122(19) 0.5439(16) 0.033(3) Uani 1 1 d . . . . .
H2 H 0.307853 0.335597 0.593339 0.039 Uiso 1 1 calc R U . . .
C3 C 0.290(3) 0.2071(19) 0.5589(16) 0.030(3) Uani 1 1 d . . . . .
C4 C 0.334(3) 0.175(2) 0.4842(16) 0.039(3) Uani 1 1 d . . . . .
H4 H 0.315193 0.107151 0.490403 0.047 Uiso 1 1 calc R U . . .
C5 C 0.403(3) 0.244(2) 0.4041(17) 0.038(3) Uani 1 1 d . . . . .
C6 C 0.451(3) 0.2167(18) 0.3155(15) 0.028(3) Uani 1 1 d . . . . .
C7 C 0.424(3) 0.1175(19) 0.3159(16) 0.033(3) Uani 1 1 d . . . . .
H7 H 0.381756 0.062616 0.370928 0.040 Uiso 1 1 calc R U . . .
C8 C 0.461(3) 0.1056(18) 0.2373(16) 0.031(3) Uani 1 1 d . . . . .
C9 C 0.534(2) 0.1850(17) 0.1582(15) 0.026(3) Uani 1 1 d . . . . .
H9 H 0.565331 0.174235 0.102398 0.032 Uiso 1 1 calc R U . . .
C10 C 0.562(3) 0.2813(19) 0.1626(16) 0.037(3) Uani 1 1 d . . . . .
H10 H 0.606074 0.336876 0.109189 0.044 Uiso 1 1 calc R U . . .
C11 C 0.225(3) 0.1314(19) 0.6531(16) 0.030(3) Uani 1 1 d . . . . .
C12 C 0.111(3) 0.112(2) 0.8002(16) 0.040(5) Uani 1 1 d . . . . .
H12A H 0.011852 0.092270 0.790334 0.060 Uiso 1 1 calc R U . . .
H12B H 0.087341 0.152126 0.839574 0.060 Uiso 1 1 calc R U . . .
H12C H 0.187914 0.045942 0.832581 0.060 Uiso 1 1 calc R U . . .
C13 C 0.443(3) 0.0031(19) 0.2264(17) 0.036(3) Uani 1 1 d . . . . .
C14 C 0.365(3) -0.1694(18) 0.3026(16) 0.034(4) Uani 1 1 d . . . . .
H14A H 0.263889 -0.154909 0.270949 0.050 Uiso 1 1 calc R U . . .
H14B H 0.356666 -0.225050 0.368275 0.050 Uiso 1 1 calc R U . . .
H14C H 0.453517 -0.195216 0.268102 0.050 Uiso 1 1 calc R U . . .
O1 O 0.730(3) 0.567(2) 0.287(2) 0.0514(12) Uani 0.59(2) 1 d D . P A 1
O2 O 0.478(3) 0.600(2) 0.303(2) 0.0514(12) Uani 0.59(2) 1 d D . P A 1
N1 N 0.597(3) 0.5471(18) 0.2875(15) 0.0515(11) Uani 0.59(2) 1 d D . P A 1
O1A O 0.740(4) 0.567(3) 0.252(3) 0.0514(12) Uani 0.41(2) 1 d D . P A 2
O2A O 0.493(4) 0.558(3) 0.282(3) 0.0514(12) Uani 0.41(2) 1 d D . P A 2
N1A N 0.605(4) 0.612(3) 0.277(3) 0.0515(11) Uani 0.41(2) 1 d D . P A 2
O3 O 0.735(4) 0.473(3) 0.097(3) 0.0515(11) Uani 0.43(2) 1 d D . P A 3
O4 O 0.528(4) 0.591(3) 0.071(3) 0.0515(11) Uani 0.43(2) 1 d D . P A 3
N2 N 0.610(4) 0.510(3) 0.122(2) 0.0515(11) Uani 0.43(2) 1 d D . P A 3
O3A O 0.743(3) 0.465(2) 0.1522(19) 0.0515(11) Uani 0.57(2) 1 d D . P A 4
O4A O 0.545(4) 0.555(2) 0.066(2) 0.0515(11) Uani 0.57(2) 1 d D . P A 4
N2A N 0.700(4) 0.529(2) 0.0666(17) 0.0515(11) Uani 0.57(2) 1 d D . P A 4
Pd2 Pd 0.9284(3) 0.29139(18) 0.40068(15) 0.0517(7) Uani 1 1 d . . . . .
O13 O 1.1051(17) 0.1143(12) 0.0364(10) 0.0264(19) Uani 1 1 d . . . . .
O14 O 1.2497(19) 0.2436(13) -0.0009(11) 0.036(2) Uani 1 1 d . . . . .
O15 O 1.210(2) 0.7169(14) 0.0078(11) 0.048(4) Uani 1 1 d . . . . .
O16 O 1.2141(17) 0.7754(13) 0.1205(10) 0.030(3) Uani 1 1 d . . . . .
N7 N 0.980(3) 0.2526(18) 0.2892(15) 0.051(2) Uani 1 1 d . . . . .
N8 N 1.039(2) 0.4185(16) 0.3125(13) 0.037(2) Uani 1 1 d . . . . .
C15 C 0.960(3) 0.161(2) 0.2861(19) 0.054(3) Uani 1 1 d . . . . .
H15 H 0.919981 0.107013 0.342643 0.064 Uiso 1 1 calc R U . . .
C16 C 0.993(3) 0.138(2) 0.2074(17) 0.042(3) Uani 1 1 d . . . . .
H16 H 0.958349 0.078639 0.203519 0.051 Uiso 1 1 calc R U . . .
C17 C 1.085(3) 0.2126(19) 0.1324(16) 0.031(2) Uani 1 1 d . . . . .
C18 C 1.111(2) 0.3108(18) 0.1331(16) 0.0249(18) Uani 1 1 d . . . . .
H18 H 1.166003 0.361799 0.081119 0.030 Uiso 1 1 calc R U . . .
C19 C 1.054(2) 0.3300(18) 0.2131(15) 0.0210(18) Uani 1 1 d . . . . .
C20 C 1.082(2) 0.4218(18) 0.2248(15) 0.0210(18) Uani 1 1 d . . . . .
C21 C 1.143(2) 0.5122(18) 0.1535(16) 0.0249(18) Uani 1 1 d . . . . .
H21 H 1.177994 0.513407 0.093138 0.030 Uiso 1 1 calc R U . . .
C22 C 1.153(3) 0.603(2) 0.1727(17) 0.033(3) Uani 1 1 d . . . . .
C23 C 1.125(3) 0.590(2) 0.2660(16) 0.035(3) Uani 1 1 d . . . . .
H23 H 1.152014 0.642466 0.283513 0.042 Uiso 1 1 calc R U . . .
C24 C 1.057(2) 0.5031(18) 0.3336(16) 0.027(3) Uani 1 1 d . . . . .
H24 H 1.022786 0.500905 0.394302 0.033 Uiso 1 1 calc R U . . .
C25 C 1.144(3) 0.1813(19) 0.0524(16) 0.0278(18) Uani 1 1 d . . . . .
C26 C 1.326(3) 0.214(2) -0.0734(19) 0.050(4) Uani 1 1 d . . . . .
H26A H 1.266406 0.255445 -0.132091 0.074 Uiso 1 1 calc R U . . .
H26B H 1.328798 0.136288 -0.052996 0.074 Uiso 1 1 calc R U . . .
H26C H 1.436623 0.230869 -0.085314 0.074 Uiso 1 1 calc R U . . .
C27 C 1.199(3) 0.6975(19) 0.0930(16) 0.028(3) Uani 1 1 d . . . . .
C28 C 1.254(3) 0.883(2) 0.0432(17) 0.046(5) Uani 1 1 d . . . . .
H28A H 1.337662 0.869963 -0.000707 0.069 Uiso 1 1 calc R U . . .
H28B H 1.293415 0.923615 0.072603 0.069 Uiso 1 1 calc R U . . .
H28C H 1.157311 0.926217 0.008064 0.069 Uiso 1 1 calc R U . . .
O9 O 0.716(6) 0.439(5) 0.495(4) 0.0481(12) Uani 0.27(2) 1 d D . P B 5
O10 O 0.942(6) 0.354(5) 0.547(4) 0.0481(12) Uani 0.27(2) 1 d D . P B 5
N5 N 0.835(6) 0.379(4) 0.494(3) 0.0491(11) Uani 0.27(2) 1 d D . P B 5
O9A O 0.713(2) 0.4061(18) 0.4815(16) 0.0481(12) Uani 0.73(2) 1 d D . P B 6
O10A O 0.942(2) 0.3141(16) 0.5219(15) 0.0481(12) Uani 0.73(2) 1 d D . P B 6
N5A N 0.824(3) 0.3751(18) 0.5429(14) 0.0491(11) Uani 0.73(2) 1 d D . P B 6
O11 O 0.725(5) 0.126(4) 0.475(3) 0.0492(11) Uani 0.373(19) 1 d D . P B 7
O12 O 0.898(5) 0.099(4) 0.573(3) 0.0492(11) Uani 0.373(19) 1 d D . P B 7
N6 N 0.836(4) 0.152(2) 0.497(2) 0.0491(11) Uani 0.373(19) 1 d D . P B 7
O11A O 0.760(3) 0.1825(19) 0.4568(17) 0.0492(11) Uani 0.627(19) 1 d D . P B 8
O12A O 0.962(3) 0.082(2) 0.5328(18) 0.0492(11) Uani 0.627(19) 1 d D . P B 8
N6A N 0.812(3) 0.0852(18) 0.5205(17) 0.0491(11) Uani 0.627(19) 1 d D . P B 8

loop_
_atom_site_aniso_label
_atom_site_aniso_U_11
_atom_site_aniso_U_22
_atom_site_aniso_U_33
_atom_site_aniso_U_23
_atom_site_aniso_U_13
_atom_site_aniso_U_12
Pd1 0.1058(16) 0.0330(12) 0.0275(11) -0.0141(9) 0.0268(9) -0.0387(10)
O5 0.085(10) 0.0231(18) 0.021(4) -0.0059(18) 0.017(4) -0.020(3)
O6 0.086(9) 0.022(2) 0.018(2) -0.0042(19) 0.012(4) -0.017(4)
O7 0.132(14) 0.032(4) 0.0218(19) -0.010(2) 0.020(4) -0.043(6)
O8 0.070(8) 0.021(2) 0.019(2) -0.0050(16) 0.008(3) -0.017(3)
N3 0.089(5) 0.0283(19) 0.0211(17) -0.0091(15) 0.018(3) -0.030(3)
N4 0.068(6) 0.0244(17) 0.0169(17) -0.0051(14) 0.008(3) -0.021(3)
C1 0.043(8) 0.020(2) 0.0133(18) -0.0012(16) -0.002(3) -0.009(4)
C2 0.058(8) 0.023(2) 0.0150(17) -0.0033(16) 0.003(3) -0.016(4)
C3 0.051(7) 0.0215(19) 0.0145(16) -0.0024(14) 0.002(3) -0.013(3)
C4 0.073(9) 0.026(2) 0.0181(18) -0.0064(17) 0.011(4) -0.023(4)
C5 0.072(7) 0.0251(18) 0.0181(16) -0.0061(14) 0.011(3) -0.022(3)
C6 0.047(6) 0.0168(19) 0.0133(16) 0.0003(15) 0.000(3) -0.008(3)
C7 0.057(8) 0.021(2) 0.0181(18) -0.0040(16) 0.006(3) -0.014(4)
C8 0.054(7) 0.018(2) 0.0172(18) -0.0026(15) 0.004(3) -0.011(3)
C9 0.042(7) 0.015(2) 0.015(2) 0.0000(17) -0.001(3) -0.004(3)
C10 0.068(9) 0.021(2) 0.0179(17) -0.0043(17) 0.009(3) -0.017(4)
C11 0.050(8) 0.0206(18) 0.0148(18) -0.0020(14) 0.002(3) -0.011(3)
C12 0.077(12) 0.018(4) 0.017(3) -0.002(3) 0.010(5) -0.010(7)
C13 0.065(9) 0.020(2) 0.019(2) -0.0044(15) 0.007(3) -0.015(4)
C14 0.057(11) 0.018(2) 0.021(5) -0.004(3) 0.003(5) -0.011(4)
O1 0.1026(18) 0.0315(14) 0.025(2) -0.0126(14) 0.0259(11) -0.0375(11)
O2 0.1026(18) 0.0315(14) 0.025(2) -0.0126(14) 0.0259(11) -0.0375(11)
N1 0.1026(18) 0.0317(14) 0.0252(16) -0.0128(10) 0.0260(11) -0.0375(11)
O1A 0.1026(18) 0.0315(14) 0.025(2) -0.0126(14) 0.0259(11) -0.0375(11)
O2A 0.1026(18) 0.0315(14) 0.025(2) -0.0126(14) 0.0259(11) -0.0375(11)
N1A 0.1026(18) 0.0317(14) 0.0252(16) -0.0128(10) 0.0260(11) -0.0375(11)
O3 0.1026(18) 0.0317(14) 0.0252(16) -0.0128(10) 0.0260(11) -0.0375(11)
O4 0.1026(18) 0.0317(14) 0.0252(16) -0.0128(10) 0.0260(11) -0.0375(11)
N2 0.1026(18) 0.0317(14) 0.0252(16) -0.0128(10) 0.0260(11) -0.0375(11)
O3A 0.1026(18) 0.0317(14) 0.0252(16) -0.0128(10) 0.0260(11) -0.0375(11)
O4A 0.1026(18) 0.0317(14) 0.0252(16) -0.0128(10) 0.0260(11) -0.0375(11)
N2A 0.1026(18) 0.0317(14) 0.0252(16) -0.0128(10) 0.0260(11) -0.0375(11)
Pd2 0.0822(14) 0.0389(13) 0.0359(11) -0.0153(9) 0.0259(9) -0.0331(11)
O13 0.033(5) 0.016(3) 0.019(3) 0.002(2) -0.001(3) -0.001(3)
O14 0.047(4) 0.029(3) 0.028(3) -0.009(2) 0.011(3) -0.015(3)
O15 0.088(12) 0.031(4) 0.0234(15) -0.0048(14) 0.008(2) -0.029(6)
O16 0.039(7) 0.0206(18) 0.021(2) -0.0007(18) 0.000(3) -0.005(3)
N7 0.084(6) 0.039(2) 0.0345(16) -0.0168(15) 0.028(3) -0.036(3)
N8 0.053(5) 0.0292(19) 0.0259(14) -0.0077(13) 0.011(2) -0.017(3)
C15 0.092(9) 0.040(2) 0.034(2) -0.0170(18) 0.029(4) -0.039(4)
C16 0.063(7) 0.034(3) 0.031(2) -0.013(2) 0.019(3) -0.025(4)
C17 0.037(5) 0.0238(19) 0.024(2) -0.0045(17) 0.006(3) -0.009(3)
C18 0.022(5) 0.0213(14) 0.0233(13) -0.0030(11) 0.002(2) -0.003(2)
C19 0.012(4) 0.0197(14) 0.0217(13) -0.0014(11) -0.0023(19) 0.001(2)
C20 0.012(4) 0.0197(14) 0.0217(13) -0.0014(11) -0.0023(19) 0.001(2)
C21 0.022(5) 0.0213(14) 0.0233(13) -0.0030(11) 0.002(2) -0.003(2)
C22 0.046(8) 0.0237(17) 0.0232(15) -0.0039(12) 0.006(3) -0.011(3)
C23 0.049(8) 0.027(3) 0.0237(14) -0.0052(14) 0.007(2) -0.014(4)
C24 0.030(7) 0.022(2) 0.0212(16) -0.0018(15) 0.000(3) -0.005(3)
C25 0.034(4) 0.019(2) 0.0207(19) -0.0003(17) 0.001(2) -0.003(2)
C26 0.067(8) 0.047(5) 0.044(4) -0.027(4) 0.029(5) -0.033(5)
C27 0.032(8) 0.0221(17) 0.0228(15) -0.0026(12) 0.003(2) -0.006(3)
C28 0.084(15) 0.027(2) 0.022(3) -0.002(3) 0.003(6) -0.023(6)
O9 0.0789(18) 0.0349(19) 0.0321(13) -0.0131(12) 0.0261(11) -0.0325(14)
O10 0.0789(18) 0.0349(19) 0.0321(13) -0.0131(12) 0.0261(11) -0.0325(14)
N5 0.0794(18) 0.0368(15) 0.0332(13) -0.0146(10) 0.0253(10) -0.0315(13)
O9A 0.0789(18) 0.0349(19) 0.0321(13) -0.0131(12) 0.0261(11) -0.0325(14)
O10A 0.0789(18) 0.0349(19) 0.0321(13) -0.0131(12) 0.0261(11) -0.0325(14)
N5A 0.0794(18) 0.0368(15) 0.0332(13) -0.0146(10) 0.0253(10) -0.0315(13)
O11 0.0795(18) 0.0369(15) 0.0333(14) -0.0145(11) 0.0253(10) -0.0316(13)
O12 0.0795(18) 0.0369(15) 0.0333(14) -0.0145(11) 0.0253(10) -0.0316(13)
N6 0.0794(18) 0.0368(15) 0.0332(13) -0.0146(10) 0.0253(10) -0.0315(13)
O11A 0.0795(18) 0.0369(15) 0.0333(14) -0.0145(11) 0.0253(10) -0.0316(13)
O12A 0.0795(18) 0.0369(15) 0.0333(14) -0.0145(11) 0.0253(10) -0.0316(13)
N6A 0.0794(18) 0.0368(15) 0.0332(13) -0.0146(10) 0.0253(10) -0.0315(13)

loop_
_atom_type_symbol
_atom_type_description
_atom_type_scat_dispersion_real
_atom_type_scat_dispersion_imag
_atom_type_scat_source
C C 0.0033 0.0016 'International Tables Vol C Tables 4.2.6.8 and 6.1.1.4'
H H 0.0000 0.0000 'International Tables Vol C Tables 4.2.6.8 and 6.1.1.4'
N N 0.0061 0.0033 'International Tables Vol C Tables 4.2.6.8 and 6.1.1.4'
O O 0.0106 0.0060 'International Tables Vol C Tables 4.2.6.8 and 6.1.1.4'
Pd Pd -0.9988 1.0072 'International Tables Vol C Tables 4.2.6.8 and 6.1.1.4'

loop_
_geom_angle_atom_site_label_1
_geom_angle_atom_site_label_2
_geom_angle_atom_site_label_3
_geom_angle
_geom_angle_site_symmetry_1
_geom_angle_site_symmetry_3
_geom_angle_publ_flag
O2A Pd1 N4 89.9(11) . . ?
O2A Pd1 N3 160.7(11) . . ?
N4 Pd1 N3 79.2(7) . . ?
N4 Pd1 N2 164.0(11) . . ?
N3 Pd1 N2 94.0(9) . . ?
N4 Pd1 N1 99.8(8) . . ?
N3 Pd1 N1 172.9(10) . . ?
N4 Pd1 O3A 159.9(9) . . ?
N3 Pd1 O3A 92.8(9) . . ?
C11 O6 C12 115.2(18) . . ?
C13 O8 C14 116.2(17) . . ?
C6 N3 C10 119.6(19) . . ?
C6 N3 Pd1 117.1(15) . . ?
C10 N3 Pd1 123.0(15) . . ?
C5 N4 C1 115.4(18) . . ?
C5 N4 Pd1 119.1(15) . . ?
C1 N4 Pd1 124.9(14) . . ?
C2 C1 N4 123.4(19) . . ?
C2 C1 H1 118.3 . . ?
N4 C1 H1 118.3 . . ?
C1 C2 C3 118.0(19) . . ?
C1 C2 H2 121.0 . . ?
C3 C2 H2 121.0 . . ?
C4 C3 C2 117.0(19) . . ?
C4 C3 C11 121(2) . . ?
C2 C3 C11 121.2(18) . . ?
C5 C4 C3 118(2) . . ?
C5 C4 H4 120.8 . . ?
C3 C4 H4 120.8 . . ?
N4 C5 C4 127(2) . . ?
N4 C5 C6 110.6(19) . . ?
C4 C5 C6 122(2) . . ?
N3 C6 C7 124(2) . . ?
N3 C6 C5 113.2(18) . . ?
C7 C6 C5 122.4(19) . . ?
C8 C7 C6 117(2) . . ?
C8 C7 H7 121.4 . . ?
C6 C7 H7 121.4 . . ?
C7 C8 C9 121(2) . . ?
C7 C8 C13 124(2) . . ?
C9 C8 C13 115.6(18) . . ?
C8 C9 C10 119.8(19) . . ?
C8 C9 H9 120.1 . . ?
C10 C9 H9 120.1 . . ?
N3 C10 C9 118(2) . . ?
N3 C10 H10 120.9 . . ?
C9 C10 H10 120.9 . . ?
O5 C11 O6 126(2) . . ?
O5 C11 C3 121(2) . . ?
O6 C11 C3 112.4(19) . . ?
O6 C12 H12A 109.5 . . ?
O6 C12 H12B 109.5 . . ?
H12A C12 H12B 109.5 . . ?
O6 C12 H12C 109.5 . . ?
H12A C12 H12C 109.5 . . ?
H12B C12 H12C 109.5 . . ?
O7 C13 O8 131(2) . . ?
O7 C13 C8 119(2) . . ?
O8 C13 C8 110.1(18) . . ?
O8 C14 H14A 109.5 . . ?
O8 C14 H14B 109.5 . . ?
H14A C14 H14B 109.5 . . ?
O8 C14 H14C 109.5 . . ?
H14A C14 H14C 109.5 . . ?
H14B C14 H14C 109.5 . . ?
O1 N1 O2 122.2(15) . . ?
O1 N1 Pd1 124.8(18) . . ?
O2 N1 Pd1 113.1(18) . . ?
N1A O2A Pd1 119.6(19) . . ?
O2A N1A O1A 108.6(12) . . ?
O3 N2 O4 122.9(16) . . ?
O3 N2 Pd1 115(2) . . ?
O4 N2 Pd1 123(2) . . ?
N2A O3A Pd1 115.7(14) . . ?
O3A N2A O4A 109.6(12) . . ?
N8 Pd2 N7 81.1(8) . . ?
N8 Pd2 O10A 95.5(8) . . ?
N7 Pd2 O10A 164.3(8) . . ?
N8 Pd2 N6 174.2(12) . . ?
N7 Pd2 N6 98.8(10) . . ?
N8 Pd2 O11A 161.4(8) . . ?
N7 Pd2 O11A 90.5(9) . . ?
N8 Pd2 N5 89.8(10) . . ?
N7 Pd2 N5 163.8(15) . . ?
C25 O14 C26 113.8(17) . . ?
C27 O16 C28 117.4(16) . . ?
C15 N7 C19 120(2) . . ?
C15 N7 Pd2 127.2(17) . . ?
C19 N7 Pd2 112.5(14) . . ?
C20 N8 C24 121.1(19) . . ?
C20 N8 Pd2 114.6(14) . . ?
C24 N8 Pd2 123.9(14) . . ?
N7 C15 C16 126(2) . . ?
N7 C15 H15 117.1 . . ?
C16 C15 H15 117.1 . . ?
C15 C16 C17 113(2) . . ?
C15 C16 H16 123.4 . . ?
C17 C16 H16 123.4 . . ?
C18 C17 C16 122(2) . . ?
C18 C17 C25 123.2(19) . . ?
C16 C17 C25 115.0(19) . . ?
C19 C18 C17 118.0(19) . . ?
C19 C18 H18 121.0 . . ?
C17 C18 H18 121.0 . . ?
N7 C19 C18 119.8(19) . . ?
N7 C19 C20 116.8(19) . . ?
C18 C19 C20 123.1(19) . . ?
N8 C20 C21 120.1(19) . . ?
N8 C20 C19 114.8(18) . . ?
C21 C20 C19 125(2) . . ?
C20 C21 C22 119.2(19) . . ?
C20 C21 H21 120.4 . . ?
C22 C21 H21 120.4 . . ?
C23 C22 C27 126(2) . . ?
C23 C22 C21 118(2) . . ?
C27 C22 C21 116(2) . . ?
C24 C23 C22 121(2) . . ?
C24 C23 H23 119.5 . . ?
C22 C23 H23 119.5 . . ?
C23 C24 N8 120(2) . . ?
C23 C24 H24 120.2 . . ?
N8 C24 H24 120.2 . . ?
O13 C25 O14 123(2) . . ?
O13 C25 C17 128(2) . . ?
O14 C25 C17 108.6(18) . . ?
O14 C26 H26A 109.5 . . ?
O14 C26 H26B 109.5 . . ?
H26A C26 H26B 109.5 . . ?
O14 C26 H26C 109.5 . . ?
H26A C26 H26C 109.5 . . ?
H26B C26 H26C 109.5 . . ?
O15 C27 O16 120(2) . . ?
O15 C27 C22 129(2) . . ?
O16 C27 C22 110.7(19) . . ?
O16 C28 H28A 109.5 . . ?
O16 C28 H28B 109.5 . . ?
H28A C28 H28B 109.5 . . ?
O16 C28 H28C 109.5 . . ?
H28A C28 H28C 109.5 . . ?
H28B C28 H28C 109.5 . . ?
O9 N5 O10 122.5(17) . . ?
O9 N5 Pd2 134(3) . . ?
O10 N5 Pd2 104(3) . . ?
N5A O10A Pd2 118.4(12) . . ?
O9A N5A O10A 108.6(11) . . ?
O11 N6 O12 122.7(17) . . ?
O11 N6 Pd2 119(3) . . ?
O12 N6 Pd2 118(3) . . ?
N6A O11A Pd2 116.5(13) . . ?
O12A N6A O11A 107.6(11) . . ?

loop_
_geom_bond_atom_site_label_1
_geom_bond_atom_site_label_2
_geom_bond_distance
_geom_bond_site_symmetry_2
_geom_bond_publ_flag
Pd1 O2A 1.98(4) . ?
Pd1 N4 2.003(18) . ?
Pd1 N3 2.026(18) . ?
Pd1 N2 2.03(3) . ?
Pd1 N1 2.04(2) . ?
Pd1 O3A 2.20(3) . ?
O5 C11 1.19(3) . ?
O6 C11 1.32(3) . ?
O6 C12 1.42(3) . ?
O7 C13 1.21(2) . ?
O8 C13 1.24(3) . ?
O8 C14 1.51(2) . ?
N3 C6 1.31(3) . ?
N3 C10 1.35(3) . ?
N4 C5 1.32(3) . ?
N4 C1 1.40(2) . ?
C1 C2 1.37(3) . ?
C1 H1 0.9500 . ?
C2 C3 1.46(3) . ?
C2 H2 0.9500 . ?
C3 C4 1.41(3) . ?
C3 C11 1.50(3) . ?
C4 C5 1.35(3) . ?
C4 H4 0.9500 . ?
C5 C6 1.58(3) . ?
C6 C7 1.43(3) . ?
C7 C8 1.31(3) . ?
C7 H7 0.9500 . ?
C8 C9 1.42(3) . ?
C8 C13 1.54(3) . ?
C9 C10 1.43(3) . ?
C9 H9 0.9500 . ?
C10 H10 0.9500 . ?
C12 H12A 0.9800 . ?
C12 H12B 0.9800 . ?
C12 H12C 0.9800 . ?
C14 H14A 0.9800 . ?
C14 H14B 0.9800 . ?
C14 H14C 0.9800 . ?
O1 N1 1.199(10) . ?
O2 N1 1.201(10) . ?
O1A N1A 1.304(11) . ?
O2A N1A 1.292(11) . ?
O3 N2 1.194(11) . ?
O4 N2 1.198(11) . ?
O3A N2A 1.289(11) . ?
O4A N2A 1.292(11) . ?
Pd2 N8 2.016(19) . ?
Pd2 N7 2.021(19) . ?
Pd2 O10A 2.07(2) . ?
Pd2 N6 2.09(3) . ?
Pd2 O11A 2.10(3) . ?
Pd2 N5 2.27(4) . ?
O13 C25 1.17(2) . ?
O14 C25 1.31(3) . ?
O14 C26 1.42(2) . ?
O15 C27 1.23(2) . ?
O16 C27 1.36(3) . ?
O16 C28 1.52(3) . ?
N7 C15 1.33(3) . ?
N7 C19 1.39(3) . ?
N8 C20 1.36(3) . ?
N8 C24 1.39(3) . ?
C15 C16 1.39(3) . ?
C15 H15 0.9500 . ?
C16 C17 1.44(3) . ?
C16 H16 0.9500 . ?
C17 C18 1.42(3) . ?
C17 C25 1.50(3) . ?
C18 C19 1.41(3) . ?
C18 H18 0.9500 . ?
C19 C20 1.43(3) . ?
C20 C21 1.40(3) . ?
C21 C22 1.44(3) . ?
C21 H21 0.9500 . ?
C22 C23 1.39(3) . ?
C22 C27 1.43(3) . ?
C23 C24 1.38(3) . ?
C23 H23 0.9500 . ?
C24 H24 0.9500 . ?
C26 H26A 0.9800 . ?
C26 H26B 0.9800 . ?
C26 H26C 0.9800 . ?
C28 H28A 0.9800 . ?
C28 H28B 0.9800 . ?
C28 H28C 0.9800 . ?
O9 N5 1.197(11) . ?
O10 N5 1.198(11) . ?
O9A N5A 1.292(10) . ?
O10A N5A 1.296(10) . ?
O11 N6 1.198(11) . ?
O12 N6 1.201(11) . ?
O11A N6A 1.303(10) . ?
O12A N6A 1.297(10) . ?

loop_
_geom_torsion_atom_site_label_1
_geom_torsion_atom_site_label_2
_geom_torsion_atom_site_label_3
_geom_torsion_atom_site_label_4
_geom_torsion
_geom_torsion_site_symmetry_1
_geom_torsion_site_symmetry_2
_geom_torsion_site_symmetry_3
_geom_torsion_site_symmetry_4
_geom_torsion_publ_flag
C5 N4 C1 C2 0(4) . . . . ?
Pd1 N4 C1 C2 -171.0(17) . . . . ?
N4 C1 C2 C3 -4(4) . . . . ?
C1 C2 C3 C4 5(4) . . . . ?
C1 C2 C3 C11 179(2) . . . . ?
C2 C3 C4 C5 -1(4) . . . . ?
C11 C3 C4 C5 -175(2) . . . . ?
C1 N4 C5 C4 5(4) . . . . ?
Pd1 N4 C5 C4 176(2) . . . . ?
C1 N4 C5 C6 179.2(19) . . . . ?
Pd1 N4 C5 C6 -10(3) . . . . ?
C3 C4 C5 N4 -4(4) . . . . ?
C3 C4 C5 C6 -178(2) . . . . ?
C10 N3 C6 C7 7(4) . . . . ?
Pd1 N3 C6 C7 -179.5(18) . . . . ?
C10 N3 C6 C5 -176(2) . . . . ?
Pd1 N3 C6 C5 -3(3) . . . . ?
N4 C5 C6 N3 8(3) . . . . ?
C4 C5 C6 N3 -178(2) . . . . ?
N4 C5 C6 C7 -175(2) . . . . ?
C4 C5 C6 C7 -1(4) . . . . ?
N3 C6 C7 C8 -7(4) . . . . ?
C5 C6 C7 C8 177(2) . . . . ?
C6 C7 C8 C9 4(4) . . . . ?
C6 C7 C8 C13 179(2) . . . . ?
C7 C8 C9 C10 -3(4) . . . . ?
C13 C8 C9 C10 -178(2) . . . . ?
C6 N3 C10 C9 -5(4) . . . . ?
Pd1 N3 C10 C9 -178.1(17) . . . . ?
C8 C9 C10 N3 3(3) . . . . ?
C12 O6 C11 O5 -5(4) . . . . ?
C12 O6 C11 C3 177.8(19) . . . . ?
C4 C3 C11 O5 8(4) . . . . ?
C2 C3 C11 O5 -166(2) . . . . ?
C4 C3 C11 O6 -175(2) . . . . ?
C2 C3 C11 O6 12(3) . . . . ?
C14 O8 C13 O7 2(4) . . . . ?
C14 O8 C13 C8 176.8(19) . . . . ?
C7 C8 C13 O7 172(3) . . . . ?
C9 C8 C13 O7 -13(4) . . . . ?
C7 C8 C13 O8 -3(4) . . . . ?
C9 C8 C13 O8 171(2) . . . . ?
Pd1 O2A N1A O1A 4(2) . . . . ?
Pd1 O3A N2A O4A 0.1(18) . . . . ?
C19 N7 C15 C16 -7(4) . . . . ?
Pd2 N7 C15 C16 178(2) . . . . ?
N7 C15 C16 C17 13(4) . . . . ?
C15 C16 C17 C18 -11(4) . . . . ?
C15 C16 C17 C25 172(2) . . . . ?
C16 C17 C18 C19 4(3) . . . . ?
C25 C17 C18 C19 -178(2) . . . . ?
C15 N7 C19 C18 -1(4) . . . . ?
Pd2 N7 C19 C18 174.1(16) . . . . ?
C15 N7 C19 C20 -175(2) . . . . ?
Pd2 N7 C19 C20 0(3) . . . . ?
C17 C18 C19 N7 2(3) . . . . ?
C17 C18 C19 C20 176(2) . . . . ?
C24 N8 C20 C21 -1(3) . . . . ?
Pd2 N8 C20 C21 172.7(15) . . . . ?
C24 N8 C20 C19 -178.8(19) . . . . ?
Pd2 N8 C20 C19 -5(2) . . . . ?
N7 C19 C20 N8 3(3) . . . . ?
C18 C19 C20 N8 -170.4(19) . . . . ?
N7 C19 C20 C21 -174(2) . . . . ?
C18 C19 C20 C21 12(3) . . . . ?
N8 C20 C21 C22 -3(3) . . . . ?
C19 C20 C21 C22 175(2) . . . . ?
C20 C21 C22 C23 10(3) . . . . ?
C20 C21 C22 C27 -173(2) . . . . ?
C27 C22 C23 C24 170(2) . . . . ?
C21 C22 C23 C24 -13(4) . . . . ?
C22 C23 C24 N8 10(4) . . . . ?
C20 N8 C24 C23 -2(3) . . . . ?
Pd2 N8 C24 C23 -175.4(17) . . . . ?
C26 O14 C25 O13 -7(3) . . . . ?
C26 O14 C25 C17 174(2) . . . . ?
C18 C17 C25 O13 -165(2) . . . . ?
C16 C17 C25 O13 12(4) . . . . ?
C18 C17 C25 O14 14(3) . . . . ?
C16 C17 C25 O14 -168(2) . . . . ?
C28 O16 C27 O15 -3(3) . . . . ?
C28 O16 C27 C22 -177(2) . . . . ?
C23 C22 C27 O15 -172(3) . . . . ?
C21 C22 C27 O15 11(4) . . . . ?
C23 C22 C27 O16 1(3) . . . . ?
C21 C22 C27 O16 -176.1(19) . . . . ?
Pd2 O10A N5A O9A 3.1(18) . . . . ?
Pd2 O11A N6A O12A -0.1(18) . . . . ?
